data_7026951
loop_
_publ_author_name
'Brazeau, Allison L.'
'Caputo, Christine A.'
'Martin, Caleb D.'
'Jones, Nathan D.'
'Ragogna, Paul J.'

_publ_section_title
;
 A new approach to internal Lewis pairs featuring a phosphenium acid and a
 pyridine base.
;
_journal_issue 45
_journal_name_full 'Dalton transactions (Cambridge, England : 2003)'
_journal_page_first 11069
_journal_page_last 11073
_journal_paper_doi 10.1039/c0dt01029d
_journal_volume 39
_journal_year 2010
_chemical_formula_moiety 'C33 H25 N3 P, C H2 Cl2, I3'
_chemical_formula_sum 'C34 H27 Cl2 I3 N3 P'
_chemical_formula_weight 960.16
_chemical_name_systematic
;
?
;
_space_group_IT_number 2
_symmetry_cell_setting triclinic
_symmetry_space_group_name_Hall '-P 1'
_symmetry_space_group_name_H-M 'P -1'
_atom_sites_solution_hydrogens geom
_atom_sites_solution_primary direct
_atom_sites_solution_secondary difmap
_audit_creation_method SHELXL-97
_cell_angle_alpha 82.17(3)
_cell_angle_beta 82.44(3)
_cell_angle_gamma 77.46(3)
_cell_formula_units_Z 2
_cell_length_a 10.811(2)
_cell_length_b 12.371(3)
_cell_length_c 13.303(3)
_cell_measurement_reflns_used 41494
_cell_measurement_temperature 150(2)
_cell_measurement_theta_max 27.48
_cell_measurement_theta_min 1.00
_cell_volume 1711.0(7)
_computing_cell_refinement 'DENZO-SMN (Otwinowski & Minor, 1997)'
_computing_data_collection 'COLLECT (Nonius, 1997-2001)'
_computing_data_reduction DENZO-SMN
_computing_molecular_graphics 'SHELXTL/PC (Sheldrick, 2001)'
_computing_publication_material SHELXTL/PC
_computing_structure_refinement 'SHELXL-97 (Sheldrick, 2008)'
_computing_structure_solution 'SHELXS-97 (Sheldrick, 2008)'
_diffrn_ambient_temperature 150(2)
_diffrn_measured_fraction_theta_full 0.999
_diffrn_measured_fraction_theta_max 0.999
_diffrn_measurement_device_type 'Nonius Kappa-CCD'
_diffrn_measurement_method '\f scans, and \w scans'
_diffrn_radiation_monochromator graphite
_diffrn_radiation_source 'fine-focus sealed tube'
_diffrn_radiation_type MoK\a
_diffrn_radiation_wavelength 0.71073
_diffrn_reflns_av_R_equivalents 0.0226
_diffrn_reflns_av_sigmaI/netI 0.0308
_diffrn_reflns_limit_h_max 13
_diffrn_reflns_limit_h_min -13
_diffrn_reflns_limit_k_max 15
_diffrn_reflns_limit_k_min -14
_diffrn_reflns_limit_l_max 16
_diffrn_reflns_limit_l_min -16
_diffrn_reflns_number 12182
_diffrn_reflns_theta_full 25.68
_diffrn_reflns_theta_max 25.68
_diffrn_reflns_theta_min 1.55
_exptl_absorpt_coefficient_mu 2.972
_exptl_absorpt_correction_T_max 0.6986
_exptl_absorpt_correction_T_min 0.6168
_exptl_absorpt_correction_type multi-scan
_exptl_absorpt_process_details 'DENZO-SMN (Otwinowski & Minor, 1997)'
_exptl_crystal_colour brown
_exptl_crystal_density_diffrn 1.864
_exptl_crystal_density_method 'not measured'
_exptl_crystal_description plate
_exptl_crystal_F_000 920
_exptl_crystal_size_max 0.18
_exptl_crystal_size_mid 0.15
_exptl_crystal_size_min 0.13
_refine_diff_density_max 2.251
_refine_diff_density_min -1.771
_refine_diff_density_rms 0.191
_refine_ls_extinction_method none
_refine_ls_goodness_of_fit_ref 1.198
_refine_ls_hydrogen_treatment constr
_refine_ls_matrix_type full
_refine_ls_number_parameters 391
_refine_ls_number_reflns 6494
_refine_ls_number_restraints 0
_refine_ls_restrained_S_all 1.198
_refine_ls_R_factor_all 0.0549
_refine_ls_R_factor_gt 0.0457
_refine_ls_shift/su_max 0.001
_refine_ls_shift/su_mean 0.000
_refine_ls_structure_factor_coef Fsqd
_refine_ls_weighting_details 'calc w=1/[\s^2^(Fo^2^)+(0.0651P)^2^+10.4146P] where P=(Fo^2^+2Fc^2^)/3'
_refine_ls_weighting_scheme calc
_refine_ls_wR_factor_gt 0.1348
_refine_ls_wR_factor_ref 0.1534
_reflns_number_gt 5636
_reflns_number_total 6494
_reflns_threshold_expression >2sigma(I)
_cod_data_source_file c0dt01029d.txt
_cod_data_source_block 2[I3]
_cod_original_cell_volume 1711.0(6)
_cod_original_sg_symbol_H-M P-1
_cod_database_code 7026951

loop_
_symmetry_equiv_pos_as_xyz
'x, y, z'
'-x, -y, -z'

loop_
_atom_site_label
_atom_site_type_symbol
_atom_site_fract_x
_atom_site_fract_y
_atom_site_fract_z
_atom_site_U_iso_or_equiv
_atom_site_adp_type
_atom_site_occupancy
_atom_site_symmetry_multiplicity
_atom_site_calc_flag
_atom_site_refinement_flags
I2 I 0.76140(5) 0.51313(4) 0.41456(4) 0.04079(16) Uani 1 1 d .
P1 P 0.73706(16) 0.92156(14) 0.80391(12) 0.0255(3) Uani 1 1 d .
N2 N 0.8014(5) 0.8392(4) 0.7117(4) 0.0222(10) Uani 1 1 d .
C18 C 0.7381(6) 0.6665(5) 0.6881(5) 0.0248(13) Uani 1 1 d .
N1 N 0.7389(5) 1.0359(4) 0.7186(4) 0.0225(11) Uani 1 1 d .
C31 C 0.6899(7) 1.2818(6) 0.8623(5) 0.0324(15) Uani 1 1 d .
H31A H 0.7283 1.3062 0.9130 0.039 Uiso 1 1 calc R
N3 N 0.4449(5) 0.9352(5) 0.7009(5) 0.0321(13) Uani 1 1 d .
C2 C 0.8228(5) 0.8982(5) 0.6190(5) 0.0218(12) Uani 1 1 d .
C6 C 0.9367(6) 0.9003(6) 0.3039(5) 0.0316(15) Uani 1 1 d .
H6A H 0.9596 0.9068 0.2322 0.038 Uiso 1 1 calc R
C13 C 0.8218(6) 0.7187(5) 0.7261(5) 0.0236(13) Uani 1 1 d .
C12 C 0.8102(6) 1.0697(5) 0.5198(4) 0.0219(12) Uani 1 1 d .
C17 C 0.7637(7) 0.5497(6) 0.7036(5) 0.0306(14) Uani 1 1 d .
H17A H 0.7098 0.5106 0.6785 0.037 Uiso 1 1 calc R
C3 C 0.8699(6) 0.8738(5) 0.5150(5) 0.0239(13) Uani 1 1 d .
C32 C 0.7426(6) 1.1789(6) 0.8245(5) 0.0278(13) Uani 1 1 d .
H32A H 0.8169 1.1328 0.8498 0.033 Uiso 1 1 calc R
C33 C 0.6853(6) 1.1455(5) 0.7504(5) 0.0230(12) Uani 1 1 d .
C1 C 0.7863(5) 1.0115(5) 0.6227(5) 0.0210(12) Uani 1 1 d .
C14 C 0.9249(6) 0.6601(6) 0.7766(5) 0.0293(14) Uani 1 1 d .
H14A H 0.9799 0.6984 0.8013 0.035 Uiso 1 1 calc R
C9 C 0.8744(6) 1.1108(6) 0.3089(5) 0.0303(14) Uani 1 1 d .
H9A H 0.8953 1.1268 0.2376 0.036 Uiso 1 1 calc R
C8 C 0.8590(5) 0.9812(5) 0.4588(5) 0.0225(12) Uani 1 1 d .
C28 C 0.5747(6) 1.2094(5) 0.7112(5) 0.0272(13) Uani 1 1 d .
C4 C 0.9159(6) 0.7793(6) 0.4655(5) 0.0271(13) Uani 1 1 d .
H4A H 0.9255 0.7067 0.5017 0.033 Uiso 1 1 calc R
C27 C 0.5054(6) 1.1737(6) 0.6339(5) 0.0298(14) Uani 1 1 d .
H27A H 0.5626 1.1114 0.6011 0.036 Uiso 1 1 calc R
H27B H 0.4851 1.2366 0.5802 0.036 Uiso 1 1 calc R
C15 C 0.9457(7) 0.5447(6) 0.7901(6) 0.0358(16) Uani 1 1 d .
H15A H 1.0158 0.5032 0.8242 0.043 Uiso 1 1 calc R
C11 C 0.7955(6) 1.1778(5) 0.4749(5) 0.0252(13) Uani 1 1 d .
H11A H 0.7642 1.2385 0.5143 0.030 Uiso 1 1 calc R
C7 C 0.8912(6) 0.9978(6) 0.3539(5) 0.0270(13) Uani 1 1 d .
C19 C 0.6263(6) 0.7284(6) 0.6321(5) 0.0291(14) Uani 1 1 d .
H19A H 0.6237 0.6903 0.5719 0.035 Uiso 1 1 calc R
H19B H 0.6393 0.8046 0.6072 0.035 Uiso 1 1 calc R
C25 C 0.4050(6) 1.0278(6) 0.7486(6) 0.0326(15) Uani 1 1 d .
C30 C 0.5823(7) 1.3463(6) 0.8246(6) 0.0363(16) Uani 1 1 d .
H30A H 0.5463 1.4161 0.8494 0.044 Uiso 1 1 calc R
C21 C 0.4612(6) 0.8352(6) 0.7564(6) 0.0346(16) Uani 1 1 d .
C29 C 0.5254(7) 1.3110(6) 0.7510(6) 0.0326(15) Uani 1 1 d .
H29A H 0.4506 1.3571 0.7268 0.039 Uiso 1 1 calc R
C16 C 0.8649(7) 0.4898(6) 0.7542(6) 0.0356(16) Uani 1 1 d .
H16A H 0.8790 0.4108 0.7644 0.043 Uiso 1 1 calc R
C5 C 0.9480(6) 0.7954(6) 0.3589(5) 0.0319(15) Uani 1 1 d .
H5A H 0.9786 0.7318 0.3233 0.038 Uiso 1 1 calc R
C20 C 0.4979(6) 0.7364(6) 0.6977(7) 0.0378(17) Uani 1 1 d .
H20A H 0.4309 0.7390 0.6528 0.045 Uiso 1 1 calc R
H20B H 0.5009 0.6680 0.7463 0.045 Uiso 1 1 calc R
C10 C 0.8284(6) 1.1963(6) 0.3676(5) 0.0301(14) Uani 1 1 d .
H10A H 0.8181 1.2707 0.3356 0.036 Uiso 1 1 calc R
C26 C 0.3815(7) 1.1366(6) 0.6807(6) 0.0368(16) Uani 1 1 d .
H26A H 0.3289 1.1950 0.7210 0.044 Uiso 1 1 calc R
H26B H 0.3327 1.1287 0.6251 0.044 Uiso 1 1 calc R
C24 C 0.3860(8) 1.0230(7) 0.8543(6) 0.0440(19) Uani 1 1 d .
H24A H 0.3610 1.0893 0.8869 0.053 Uiso 1 1 calc R
C23 C 0.4044(9) 0.9190(8) 0.9115(7) 0.052(2) Uani 1 1 d .
H23A H 0.3915 0.9133 0.9839 0.062 Uiso 1 1 calc R
C22 C 0.4414(8) 0.8247(7) 0.8625(7) 0.0449(19) Uani 1 1 d .
H22A H 0.4533 0.7531 0.9005 0.054 Uiso 1 1 calc R
I3 I 0.0000 0.0000 1.0000 0.0456(2) Uani 1 2 d S
I4 I 0.04667(6) 0.22706(5) 0.96372(5) 0.0566(2) Uani 1 1 d .
Cl1 Cl 0.2761(3) 0.5857(3) 0.8739(2) 0.0785(8) Uani 1 1 d .
Cl2 Cl 0.3414(3) 0.4070(4) 1.0317(2) 0.1192(17) Uani 1 1 d .
C34 C 0.2344(13) 0.4763(15) 0.9522(11) 0.106(5) Uani 1 1 d .
H34A H 0.1537 0.5040 0.9938 0.128 Uiso 1 1 calc R
H34B H 0.2173 0.4228 0.9094 0.128 Uiso 1 1 calc R
I1 I 0.5000 0.5000 0.5000 0.03179(17) Uani 1 2 d S

loop_
_atom_site_aniso_label
_atom_site_aniso_U_11
_atom_site_aniso_U_22
_atom_site_aniso_U_33
_atom_site_aniso_U_23
_atom_site_aniso_U_13
_atom_site_aniso_U_12
I2 0.0385(3) 0.0363(3) 0.0469(3) -0.0080(2) 0.0017(2) -0.0077(2)
P1 0.0282(8) 0.0266(8) 0.0195(8) -0.0004(6) 0.0006(6) -0.0038(7)
N2 0.019(2) 0.026(3) 0.020(3) -0.001(2) 0.0001(19) -0.004(2)
C18 0.024(3) 0.025(3) 0.025(3) -0.004(2) 0.002(2) -0.005(3)
N1 0.020(2) 0.027(3) 0.020(3) -0.001(2) 0.000(2) -0.006(2)
C31 0.037(4) 0.036(4) 0.025(3) -0.007(3) 0.003(3) -0.012(3)
N3 0.021(3) 0.033(3) 0.042(3) 0.002(3) -0.003(2) -0.007(2)
C2 0.017(3) 0.029(3) 0.020(3) 0.000(2) -0.003(2) -0.006(2)
C6 0.026(3) 0.047(4) 0.022(3) -0.006(3) 0.003(3) -0.009(3)
C13 0.025(3) 0.024(3) 0.020(3) 0.002(2) 0.002(2) -0.005(2)
C12 0.019(3) 0.030(3) 0.018(3) -0.001(2) 0.001(2) -0.010(2)
C17 0.032(3) 0.030(3) 0.032(4) -0.005(3) 0.002(3) -0.011(3)
C3 0.019(3) 0.032(3) 0.021(3) -0.004(3) -0.002(2) -0.006(2)
C32 0.027(3) 0.032(3) 0.023(3) -0.002(3) 0.001(3) -0.007(3)
C33 0.020(3) 0.024(3) 0.022(3) -0.002(2) 0.004(2) -0.004(2)
C1 0.016(3) 0.026(3) 0.021(3) -0.001(2) 0.000(2) -0.004(2)
C14 0.027(3) 0.030(3) 0.029(3) 0.001(3) 0.000(3) -0.005(3)
C9 0.026(3) 0.042(4) 0.023(3) 0.004(3) 0.001(3) -0.014(3)
C8 0.013(3) 0.029(3) 0.026(3) 0.000(2) -0.001(2) -0.006(2)
C28 0.024(3) 0.028(3) 0.025(3) 0.003(3) 0.002(2) -0.003(3)
C4 0.023(3) 0.029(3) 0.030(3) -0.005(3) 0.000(3) -0.005(3)
C27 0.024(3) 0.032(4) 0.031(4) 0.005(3) -0.004(3) -0.006(3)
C15 0.030(4) 0.037(4) 0.036(4) 0.004(3) -0.002(3) -0.002(3)
C11 0.020(3) 0.027(3) 0.028(3) 0.001(3) 0.001(2) -0.009(2)
C7 0.019(3) 0.038(4) 0.025(3) -0.004(3) 0.002(2) -0.010(3)
C19 0.026(3) 0.028(3) 0.036(4) -0.003(3) -0.007(3) -0.009(3)
C25 0.019(3) 0.033(4) 0.044(4) -0.001(3) 0.003(3) -0.007(3)
C30 0.041(4) 0.030(4) 0.034(4) -0.007(3) 0.011(3) -0.004(3)
C21 0.019(3) 0.037(4) 0.046(4) 0.001(3) 0.002(3) -0.009(3)
C29 0.029(3) 0.026(3) 0.037(4) 0.004(3) 0.005(3) -0.003(3)
C16 0.041(4) 0.025(3) 0.035(4) 0.002(3) 0.006(3) -0.005(3)
C5 0.025(3) 0.041(4) 0.030(4) -0.012(3) 0.004(3) -0.005(3)
C20 0.022(3) 0.032(4) 0.061(5) -0.004(3) -0.003(3) -0.009(3)
C10 0.028(3) 0.033(4) 0.028(3) 0.007(3) -0.002(3) -0.009(3)
C26 0.023(3) 0.034(4) 0.050(4) -0.001(3) -0.005(3) 0.000(3)
C24 0.038(4) 0.041(4) 0.048(5) -0.005(4) 0.013(3) -0.007(3)
C23 0.055(5) 0.054(5) 0.040(5) 0.002(4) 0.014(4) -0.015(4)
C22 0.039(4) 0.037(4) 0.054(5) 0.008(4) 0.006(4) -0.012(3)
I3 0.0483(4) 0.0566(5) 0.0223(3) -0.0010(3) -0.0080(3) 0.0110(3)
I4 0.0644(4) 0.0581(4) 0.0441(3) -0.0132(3) -0.0155(3) 0.0048(3)
Cl1 0.0671(17) 0.085(2) 0.0783(19) -0.0006(15) 0.0081(14) -0.0190(15)
Cl2 0.0618(18) 0.202(5) 0.0549(17) 0.028(2) 0.0056(13) 0.024(2)
C34 0.064(8) 0.151(14) 0.088(10) 0.038(9) -0.021(7) -0.013(8)
I1 0.0417(4) 0.0242(3) 0.0310(3) -0.0019(2) -0.0036(3) -0.0107(3)

loop_
_atom_type_symbol
_atom_type_description
_atom_type_scat_dispersion_real
_atom_type_scat_dispersion_imag
_atom_type_scat_source
C C 0.0033 0.0016 'International Tables Vol C Tables 4.2.6.8 and 6.1.1.4'
H H 0.0000 0.0000 'International Tables Vol C Tables 4.2.6.8 and 6.1.1.4'
N N 0.0061 0.0033 'International Tables Vol C Tables 4.2.6.8 and 6.1.1.4'
P P 0.1023 0.0942 'International Tables Vol C Tables 4.2.6.8 and 6.1.1.4'
I I -0.4742 1.8119 'International Tables Vol C Tables 4.2.6.8 and 6.1.1.4'
Cl Cl 0.1484 0.1585 'International Tables Vol C Tables 4.2.6.8 and 6.1.1.4'

loop_
_geom_angle_atom_site_label_1
_geom_angle_atom_site_label_2
_geom_angle_atom_site_label_3
_geom_angle
_geom_angle_site_symmetry_1
N2 P1 N1 90.3(3) .
C2 N2 C13 122.9(5) .
C2 N2 P1 112.7(4) .
C13 N2 P1 124.1(4) .
C13 C18 C17 116.1(6) .
C13 C18 C19 123.9(6) .
C17 C18 C19 120.1(6) .
C1 N1 C33 126.9(5) .
C1 N1 P1 113.3(4) .
C33 N1 P1 119.7(4) .
C30 C31 C32 118.9(7) .
C30 C31 H31A 120.5 .
C32 C31 H31A 120.5 .
C21 N3 C25 119.4(6) .
N2 C2 C1 112.3(5) .
N2 C2 C3 137.1(6) .
C1 C2 C3 110.5(5) .
C5 C6 C7 120.5(6) .
C5 C6 H6A 119.8 .
C7 C6 H6A 119.8 .
C14 C13 C18 123.0(6) .
C14 C13 N2 118.2(6) .
C18 C13 N2 118.8(5) .
C11 C12 C8 119.4(6) .
C11 C12 C1 137.3(6) .
C8 C12 C1 103.3(5) .
C16 C17 C18 122.0(6) .
C16 C17 H17A 119.0 .
C18 C17 H17A 119.0 .
C4 C3 C8 120.0(6) .
C4 C3 C2 136.6(6) .
C8 C3 C2 103.4(5) .
C33 C32 C31 119.4(6) .
C33 C32 H32A 120.3 .
C31 C32 H32A 120.3 .
C32 C33 C28 122.8(6) .
C32 C33 N1 117.1(6) .
C28 C33 N1 119.9(6) .
N1 C1 C2 111.4(5) .
N1 C1 C12 139.3(6) .
C2 C1 C12 109.3(5) .
C15 C14 C13 118.6(7) .
C15 C14 H14A 120.7 .
C13 C14 H14A 120.7 .
C10 C9 C7 120.6(6) .
C10 C9 H9A 119.7 .
C7 C9 H9A 119.7 .
C7 C8 C12 123.3(6) .
C7 C8 C3 123.2(6) .
C12 C8 C3 113.5(5) .
C29 C28 C33 115.9(6) .
C29 C28 C27 119.5(6) .
C33 C28 C27 124.6(6) .
C3 C4 C5 117.1(6) .
C3 C4 H4A 121.5 .
C5 C4 H4A 121.5 .
C28 C27 C26 113.3(6) .
C28 C27 H27A 108.9 .
C26 C27 H27A 108.9 .
C28 C27 H27B 108.9 .
C26 C27 H27B 108.9 .
H27A C27 H27B 107.7 .
C16 C15 C14 120.3(7) .
C16 C15 H15A 119.8 .
C14 C15 H15A 119.8 .
C12 C11 C10 118.0(6) .
C12 C11 H11A 121.0 .
C10 C11 H11A 121.0 .
C8 C7 C6 116.3(6) .
C8 C7 C9 116.2(6) .
C6 C7 C9 127.5(6) .
C18 C19 C20 113.6(6) .
C18 C19 H19A 108.8 .
C20 C19 H19A 108.8 .
C18 C19 H19B 108.8 .
C20 C19 H19B 108.8 .
H19A C19 H19B 107.7 .
N3 C25 C24 121.8(7) .
N3 C25 C26 116.2(7) .
C24 C25 C26 122.1(7) .
C31 C30 C29 120.8(7) .
C31 C30 H30A 119.6 .
C29 C30 H30A 119.6 .
N3 C21 C22 121.6(7) .
N3 C21 C20 116.1(7) .
C22 C21 C20 122.2(7) .
C30 C29 C28 122.1(7) .
C30 C29 H29A 119.0 .
C28 C29 H29A 119.0 .
C15 C16 C17 120.1(7) .
C15 C16 H16A 120.0 .
C17 C16 H16A 120.0 .
C6 C5 C4 123.0(6) .
C6 C5 H5A 118.5 .
C4 C5 H5A 118.5 .
C21 C20 C19 114.4(6) .
C21 C20 H20A 108.7 .
C19 C20 H20A 108.7 .
C21 C20 H20B 108.7 .
C19 C20 H20B 108.7 .
H20A C20 H20B 107.6 .
C9 C10 C11 122.4(6) .
C9 C10 H10A 118.8 .
C11 C10 H10A 118.8 .
C25 C26 C27 112.8(6) .
C25 C26 H26A 109.0 .
C27 C26 H26A 109.0 .
C25 C26 H26B 109.0 .
C27 C26 H26B 109.0 .
H26A C26 H26B 107.8 .
C25 C24 C23 118.5(8) .
C25 C24 H24A 120.7 .
C23 C24 H24A 120.7 .
C22 C23 C24 119.4(8) .
C22 C23 H23A 120.3 .
C24 C23 H23A 120.3 .
C23 C22 C21 119.2(8) .
C23 C22 H22A 120.4 .
C21 C22 H22A 120.4 .
I4 I3 I4 180.0 2_557
Cl2 C34 Cl1 116.3(9) .
Cl2 C34 H34A 108.2 .
Cl1 C34 H34A 108.2 .
Cl2 C34 H34B 108.2 .
Cl1 C34 H34B 108.2 .
H34A C34 H34B 107.4 .
I2 I1 I2 180.0 2_666

loop_
_geom_bond_atom_site_label_1
_geom_bond_atom_site_label_2
_geom_bond_distance
_geom_bond_site_symmetry_2
I2 I1 2.9339(9) .
P1 N2 1.684(5) .
P1 N1 1.691(5) .
N2 C2 1.364(8) .
N2 C13 1.449(8) .
C18 C13 1.398(9) .
C18 C17 1.402(9) .
C18 C19 1.511(9) .
N1 C1 1.359(8) .
N1 C33 1.450(8) .
C31 C30 1.372(11) .
C31 C32 1.408(10) .
C31 H31A 0.9500 .
N3 C21 1.341(9) .
N3 C25 1.346(9) .
C2 C1 1.377(9) .
C2 C3 1.458(8) .
C6 C5 1.389(11) .
C6 C7 1.419(10) .
C6 H6A 0.9500 .
C13 C14 1.390(9) .
C12 C11 1.373(9) .
C12 C8 1.418(9) .
C12 C1 1.476(8) .
C17 C16 1.381(11) .
C17 H17A 0.9500 .
C3 C4 1.385(9) .
C3 C8 1.423(9) .
C32 C33 1.382(9) .
C32 H32A 0.9500 .
C33 C28 1.402(9) .
C14 C15 1.387(10) .
C14 H14A 0.9500 .
C9 C10 1.367(10) .
C9 C7 1.427(10) .
C9 H9A 0.9500 .
C8 C7 1.391(9) .
C28 C29 1.400(10) .
C28 C27 1.511(10) .
C4 C5 1.412(9) .
C4 H4A 0.9500 .
C27 C26 1.537(9) .
C27 H27A 0.9900 .
C27 H27B 0.9900 .
C15 C16 1.380(11) .
C15 H15A 0.9500 .
C11 C10 1.425(9) .
C11 H11A 0.9500 .
C19 C20 1.530(10) .
C19 H19A 0.9900 .
C19 H19B 0.9900 .
C25 C24 1.390(11) .
C25 C26 1.507(10) .
C30 C29 1.387(11) .
C30 H30A 0.9500 .
C21 C22 1.392(12) .
C21 C20 1.493(11) .
C29 H29A 0.9500 .
C16 H16A 0.9500 .
C5 H5A 0.9500 .
C20 H20A 0.9900 .
C20 H20B 0.9900 .
C10 H10A 0.9500 .
C26 H26A 0.9900 .
C26 H26B 0.9900 .
C24 C23 1.392(12) .
C24 H24A 0.9500 .
C23 C22 1.372(13) .
C23 H23A 0.9500 .
C22 H22A 0.9500 .
I3 I4 2.9257(9) 2_557
I3 I4 2.9257(9) .
Cl1 C34 1.695(15) .
Cl2 C34 1.684(13) .
C34 H34A 0.9900 .
C34 H34B 0.9900 .
I1 I2 2.9339(9) 2_666

loop_
_geom_torsion_atom_site_label_1
_geom_torsion_atom_site_label_2
_geom_torsion_atom_site_label_3
_geom_torsion_atom_site_label_4
_geom_torsion
N1 P1 N2 C2 -0.2(4)
N1 P1 N2 C13 -175.0(5)
N2 P1 N1 C1 0.5(4)
N2 P1 N1 C33 176.7(5)
C13 N2 C2 C1 174.7(5)
P1 N2 C2 C1 -0.2(6)
C13 N2 C2 C3 -2.3(11)
P1 N2 C2 C3 -177.2(6)
C17 C18 C13 C14 0.0(9)
C19 C18 C13 C14 -179.4(6)
C17 C18 C13 N2 179.4(5)
C19 C18 C13 N2 0.0(9)
C2 N2 C13 C14 108.5(7)
P1 N2 C13 C14 -77.2(7)
C2 N2 C13 C18 -71.0(8)
P1 N2 C13 C18 103.3(6)
C13 C18 C17 C16 0.6(9)
C19 C18 C17 C16 180.0(6)
N2 C2 C3 C4 -1.6(13)
C1 C2 C3 C4 -178.7(7)
N2 C2 C3 C8 177.6(7)
C1 C2 C3 C8 0.5(6)
C30 C31 C32 C33 0.3(10)
C31 C32 C33 C28 -0.8(10)
C31 C32 C33 N1 -176.4(6)
C1 N1 C33 C32 -121.4(7)
P1 N1 C33 C32 62.9(7)
C1 N1 C33 C28 63.0(8)
P1 N1 C33 C28 -112.7(6)
C33 N1 C1 C2 -176.6(5)
P1 N1 C1 C2 -0.6(6)
C33 N1 C1 C12 2.8(11)
P1 N1 C1 C12 178.8(6)
N2 C2 C1 N1 0.5(7)
C3 C2 C1 N1 178.3(5)
N2 C2 C1 C12 -179.1(5)
C3 C2 C1 C12 -1.2(7)
C11 C12 C1 N1 0.9(13)
C8 C12 C1 N1 -177.9(7)
C11 C12 C1 C2 -179.7(7)
C8 C12 C1 C2 1.5(6)
C18 C13 C14 C15 -0.1(10)
N2 C13 C14 C15 -179.6(6)
C11 C12 C8 C7 -1.3(9)
C1 C12 C8 C7 177.8(5)
C11 C12 C8 C3 179.7(5)
C1 C12 C8 C3 -1.2(7)
C4 C3 C8 C7 0.9(9)
C2 C3 C8 C7 -178.5(6)
C4 C3 C8 C12 179.9(6)
C2 C3 C8 C12 0.5(7)
C32 C33 C28 C29 0.7(9)
N1 C33 C28 C29 176.1(5)
C32 C33 C28 C27 -176.9(6)
N1 C33 C28 C27 -1.5(9)
C8 C3 C4 C5 -1.2(9)
C2 C3 C4 C5 177.9(7)
C29 C28 C27 C26 -72.8(8)
C33 C28 C27 C26 104.7(7)
C13 C14 C15 C16 -0.2(10)
C8 C12 C11 C10 1.0(9)
C1 C12 C11 C10 -177.7(7)
C12 C8 C7 C6 -178.9(6)
C3 C8 C7 C6 -0.1(9)
C12 C8 C7 C9 0.9(9)
C3 C8 C7 C9 179.8(6)
C5 C6 C7 C8 -0.3(9)
C5 C6 C7 C9 179.8(6)
C10 C9 C7 C8 -0.3(9)
C10 C9 C7 C6 179.5(7)
C13 C18 C19 C20 -102.6(7)
C17 C18 C19 C20 78.1(8)
C21 N3 C25 C24 3.2(10)
C21 N3 C25 C26 -176.5(6)
C32 C31 C30 C29 0.4(10)
C25 N3 C21 C22 -1.9(10)
C25 N3 C21 C20 176.4(6)
C31 C30 C29 C28 -0.5(11)
C33 C28 C29 C30 0.0(9)
C27 C28 C29 C30 177.7(6)
C14 C15 C16 C17 0.8(11)
C18 C17 C16 C15 -0.9(11)
C7 C6 C5 C4 -0.1(10)
C3 C4 C5 C6 0.9(10)
N3 C21 C20 C19 62.5(9)
C22 C21 C20 C19 -119.2(8)
C18 C19 C20 C21 88.4(8)
C7 C9 C10 C11 0.1(10)
C12 C11 C10 C9 -0.4(10)
N3 C25 C26 C27 -75.8(8)
C24 C25 C26 C27 104.6(8)
C28 C27 C26 C25 -69.8(8)
N3 C25 C24 C23 -2.4(11)
C26 C25 C24 C23 177.2(7)
C25 C24 C23 C22 0.4(13)
C24 C23 C22 C21 0.8(13)
N3 C21 C22 C23 -0.1(12)
C20 C21 C22 C23 -178.2(7)
